data_7115526
loop_
_publ_author_name
'Shivani Mahajan'
'Sadhika Khullar'
'Sanjay K. Mandal'
'Inder Pal Singh'

_publ_section_title
;
 A one-pot, three-component reaction for the synthesis of novel
 7-arylbenzo[c]acridine-5,6-diones
;
_journal_name_full Chem.Commun.
_journal_page_first 10078
_journal_paper_doi 10.1039/C4cc03079F
_journal_volume 50
_journal_year 2014
_chemical_formula_moiety 'C23 H13 N O2'
_chemical_formula_sum 'C23 H13 N O2'
_chemical_formula_weight 335.34
_space_group_crystal_system monoclinic
_space_group_IT_number 11
_space_group_name_Hall '-P 2yb'
_space_group_name_H-M_alt 'P 1 21/m 1'
_symmetry_space_group_name_Hall '-P 2yb'
_symmetry_space_group_name_H-M 'P 1 21/m 1'
_atom_sites_solution_hydrogens geom
_atom_sites_solution_primary direct
_atom_sites_solution_secondary difmap
_cell_angle_alpha 90
_cell_angle_beta 95.858(11)
_cell_angle_gamma 90
_cell_formula_units_Z 2
_cell_length_a 9.638(6)
_cell_length_b 7.105(5)
_cell_length_c 11.862(8)
_cell_measurement_reflns_used 836
_cell_measurement_temperature 296.(2)
_cell_measurement_theta_max 23.0076
_cell_measurement_theta_min 2.1654
_cell_volume 808.0(9)
_computing_cell_refinement 'SAINT V7.68A (Bruker AXS, 2009)'
_computing_data_reduction 'SAINT V7.68A (Bruker AXS, 2009)'
_computing_structure_refinement 'SHELXL-97 (Sheldrick, 2008)'
_computing_structure_solution 'SHELXS-97 (Sheldrick, 2008)'
_diffrn_ambient_temperature 296.(2)
_diffrn_detector_area_resol_mean 8.3333
_diffrn_measured_fraction_theta_full 0.992
_diffrn_measured_fraction_theta_max 0.992
_diffrn_measurement_device_type 'Bruker Kappa APEXII'
_diffrn_measurement_method 'phi and omega scans'
_diffrn_radiation_monochromator graphite
_diffrn_radiation_type 'Mo K\a'
_diffrn_radiation_wavelength 0.71073
_diffrn_reflns_av_R_equivalents 0.0634
_diffrn_reflns_av_sigmaI/netI 0.0570
_diffrn_reflns_limit_h_max 11
_diffrn_reflns_limit_h_min -11
_diffrn_reflns_limit_k_max 7
_diffrn_reflns_limit_k_min -8
_diffrn_reflns_limit_l_max 13
_diffrn_reflns_limit_l_min -13
_diffrn_reflns_number 6011
_diffrn_reflns_theta_full 24.17
_diffrn_reflns_theta_max 24.17
_diffrn_reflns_theta_min 2.12
_diffrn_source 'sealed tube'
_diffrn_source_type 'fine focus'
_exptl_absorpt_coefficient_mu 0.088
_exptl_absorpt_correction_T_max 0.7452
_exptl_absorpt_correction_T_min 0.6363
_exptl_absorpt_correction_type multi-scan
_exptl_absorpt_process_details 'SADABS V2008/1 (Bruker AXS)'
_exptl_crystal_colour orange
_exptl_crystal_density_diffrn 1.378
_exptl_crystal_density_method 'not measured'
_exptl_crystal_F_000 348
_exptl_crystal_size_max 0.250
_exptl_crystal_size_mid 0.200
_exptl_crystal_size_min 0.200
_refine_diff_density_max 0.214
_refine_diff_density_min -0.269
_refine_ls_extinction_method none
_refine_ls_goodness_of_fit_ref 0.959
_refine_ls_hydrogen_treatment mixed
_refine_ls_matrix_type full
_refine_ls_number_parameters 148
_refine_ls_number_reflns 1406
_refine_ls_number_restraints 0
_refine_ls_restrained_S_all 0.959
_refine_ls_R_factor_all 0.1184
_refine_ls_R_factor_gt 0.0610
_refine_ls_shift/su_max 0.037
_refine_ls_shift/su_mean 0.007
_refine_ls_structure_factor_coef Fsqd
_refine_ls_weighting_details 'calc w=1/[\s^2^(Fo^2^)+(0.1000P)^2^+0.0000P] where P=(Fo^2^+2Fc^2^)/3'
_refine_ls_weighting_scheme calc
_refine_ls_wR_factor_gt 0.1451
_refine_ls_wR_factor_ref 0.1835
_reflns_number_gt 721
_reflns_number_total 1406
_reflns_threshold_expression >2sigma(I)
_cod_data_source_file c4cc03079f3.cif
_cod_data_source_block I
_cod_database_code 7115526

loop_
_space_group_symop_operation_xyz
'x, y, z'
'-x, y+1/2, -z'
'-x, -y, -z'
'x, -y-1/2, z'

loop_
_atom_site_type_symbol
_atom_site_label
_atom_site_fract_x
_atom_site_fract_y
_atom_site_fract_z
_atom_site_U_iso_or_equiv
_atom_site_adp_type
_atom_site_calc_flag
_atom_site_refinement_flags
_atom_site_occupancy
N N1 0.5678(3) 0.25 0.0835(3) 0.0491(9) Uani d S 1
O O1 0.0765(3) 0.25 -0.0254(3) 0.1189(17) Uani d S 1
O O2 0.0314(3) 0.25 0.1896(3) 0.0765(11) Uani d S 1
C C1 0.1502(5) 0.25 0.1671(4) 0.0542(12) Uani d S 1
C C2 0.2701(5) 0.25 0.2535(4) 0.0521(12) Uani d S 1
C C3 0.2474(6) 0.25 0.3675(4) 0.0761(16) Uani d S 1
H H1 0.1565 0.25 0.3874 0.091 Uiso calc SR 1
C C4 0.3560(6) 0.25 0.4500(5) 0.095(2) Uani d S 1
H H2 0.3396 0.25 0.526 0.114 Uiso calc SR 1
C C5 0.4904(6) 0.25 0.4205(4) 0.0921(19) Uani d S 1
H H3 0.5649 0.25 0.4769 0.11 Uiso calc SR 1
C C6 0.5161(5) 0.25 0.3083(4) 0.0687(14) Uani d S 1
H H4 0.6075 0.25 0.2897 0.082 Uiso calc SR 1
C C7 0.4057(4) 0.25 0.2225(4) 0.0500(11) Uani d S 1
C C8 0.4342(4) 0.25 0.1022(3) 0.0449(11) Uani d S 1
C C9 0.3229(4) 0.25 0.0131(3) 0.0446(10) Uani d S 1
C C10 0.1776(5) 0.25 0.0430(4) 0.0576(12) Uiso d S 1
C C11 0.3537(4) 0.25 -0.0980(3) 0.0435(10) Uani d S 1
C C12 0.4955(4) 0.25 -0.1195(3) 0.0447(11) Uani d S 1
C C13 0.5990(4) 0.25 -0.0259(4) 0.0439(10) Uani d S 1
C C14 0.7414(4) 0.25 -0.0441(4) 0.0532(12) Uani d S 1
H H5 0.8097 0.25 0.0172 0.064 Uiso calc SR 1
C C15 0.7783(5) 0.25 -0.1516(4) 0.0564(12) Uani d S 1
H H6 0.8722 0.25 -0.1633 0.068 Uiso calc SR 1
C C16 0.6772(5) 0.25 -0.2446(4) 0.0586(12) Uani d S 1
H H7 0.7042 0.25 -0.3176 0.07 Uiso calc SR 1
C C17 0.5404(5) 0.25 -0.2292(4) 0.0551(12) Uani d S 1
H H8 0.4743 0.25 -0.2921 0.066 Uiso calc SR 1
C C18 0.2439(4) 0.25 -0.1968(3) 0.0472(11) Uani d S 1
C C19 0.1933(4) 0.4172(5) -0.2430(3) 0.0648(10) Uani d . 1
H H9 0.2259 0.5309 -0.2117 0.078 Uiso calc R 1
C C20 0.0934(4) 0.4164(6) -0.3367(3) 0.0778(12) Uani d . 1
H H10 0.0602 0.5295 -0.3684 0.093 Uiso calc R 1
C C21 0.0444(5) 0.25 -0.3817(4) 0.0740(16) Uani d S 1
H H11 -0.023 0.25 -0.4437 0.089 Uiso calc SR 1

loop_
_atom_site_aniso_label
_atom_site_aniso_U_11
_atom_site_aniso_U_22
_atom_site_aniso_U_33
_atom_site_aniso_U_12
_atom_site_aniso_U_13
_atom_site_aniso_U_23
N1 0.036(2) 0.060(2) 0.050(2) 0 -0.0011(17) 0
O1 0.0317(19) 0.269(5) 0.054(2) 0 -0.0048(17) 0
O2 0.041(2) 0.123(3) 0.067(2) 0 0.0142(17) 0
C1 0.040(3) 0.069(3) 0.055(3) 0 0.008(2) 0
C2 0.048(3) 0.065(3) 0.044(3) 0 0.007(2) 0
C3 0.056(3) 0.127(5) 0.046(3) 0 0.008(3) 0
C4 0.063(4) 0.174(6) 0.047(3) 0 0.004(3) 0
C5 0.061(4) 0.168(6) 0.045(3) 0 -0.006(3) 0
C6 0.046(3) 0.109(4) 0.050(3) 0 -0.001(2) 0
C7 0.047(3) 0.059(3) 0.043(3) 0 0.000(2) 0
C8 0.036(3) 0.052(3) 0.045(3) 0 -0.002(2) 0
C9 0.032(2) 0.056(3) 0.045(3) 0 0.001(2) 0
C11 0.035(2) 0.050(2) 0.044(3) 0 -0.003(2) 0
C12 0.040(3) 0.052(3) 0.041(3) 0 -0.001(2) 0
C13 0.032(2) 0.057(3) 0.043(3) 0 0.004(2) 0
C14 0.037(3) 0.072(3) 0.049(3) 0 -0.005(2) 0
C15 0.034(3) 0.081(3) 0.055(3) 0 0.006(2) 0
C16 0.048(3) 0.082(3) 0.047(3) 0 0.006(2) 0
C17 0.042(3) 0.078(3) 0.045(3) 0 0.000(2) 0
C18 0.031(2) 0.068(3) 0.042(3) 0 0.003(2) 0
C19 0.063(2) 0.074(2) 0.056(2) 0.0122(18) -0.0049(18) -0.0002(18)
C20 0.070(3) 0.105(3) 0.057(2) 0.026(2) -0.004(2) 0.013(2)
C21 0.045(3) 0.127(5) 0.047(3) 0 -0.006(2) 0

loop_
_atom_type_symbol
_atom_type_description
_atom_type_scat_dispersion_real
_atom_type_scat_dispersion_imag
_atom_type_scat_source
C C 0.0033 0.0016 'International Tables Vol C Tables 4.2.6.8 and 6.1.1.4'
H H 0.0000 0.0000 'International Tables Vol C Tables 4.2.6.8 and 6.1.1.4'
N N 0.0061 0.0033 'International Tables Vol C Tables 4.2.6.8 and 6.1.1.4'
O O 0.0106 0.0060 'International Tables Vol C Tables 4.2.6.8 and 6.1.1.4'

loop_
_geom_angle_atom_site_label_1
_geom_angle_atom_site_label_2
_geom_angle_atom_site_label_3
_geom_angle_site_symmetry_1
_geom_angle_site_symmetry_3
_geom_angle
C8 N1 C13 . . 118.2(4)
O2 C1 C2 . . 123.1(4)
O2 C1 C10 . . 118.6(4)
C2 C1 C10 . . 118.3(4)
C3 C2 C7 . . 120.1(4)
C3 C2 C1 . . 119.3(4)
C7 C2 C1 . . 120.7(4)
C4 C3 C2 . . 120.9(5)
C3 C4 C5 . . 119.5(5)
C4 C5 C6 . . 120.8(5)
C5 C6 C7 . . 120.4(5)
C6 C7 C2 . . 118.3(4)
C6 C7 C8 . . 120.0(4)
C2 C7 C8 . . 121.7(4)
N1 C8 C9 . . 123.0(4)
N1 C8 C7 . . 116.1(4)
C9 C8 C7 . . 120.9(4)
C11 C9 C8 . . 119.2(4)
C11 C9 C10 . . 122.0(4)
C8 C9 C10 . . 118.8(4)
O1 C10 C9 . . 124.1(4)
O1 C10 C1 . . 116.4(4)
C9 C10 C1 . . 119.6(4)
C9 C11 C12 . . 118.5(4)
C9 C11 C18 . . 122.9(4)
C12 C11 C18 . . 118.5(4)
C17 C12 C11 . . 123.9(4)
C17 C12 C13 . . 117.7(4)
C11 C12 C13 . . 118.4(4)
N1 C13 C14 . . 117.3(4)
N1 C13 C12 . . 122.8(4)
C14 C13 C12 . . 119.9(4)
C15 C14 C13 . . 119.7(4)
C14 C15 C16 . . 120.9(4)
C17 C16 C15 . . 120.4(4)
C16 C17 C12 . . 121.3(4)
C19 C18 C19 . 4_565 119.3(4)
C19 C18 C11 . . 120.4(2)
C19 C18 C11 4_565 . 120.4(2)
C18 C19 C20 . . 120.1(3)
C21 C20 C19 . . 120.0(4)
C20 C21 C20 4_565 . 120.5(5)

loop_
_geom_bond_atom_site_label_1
_geom_bond_atom_site_label_2
_geom_bond_site_symmetry_2
_geom_bond_distance
N1 C8 . 1.328(5)
N1 C13 . 1.361(5)
O1 C10 . 1.202(5)
O2 C1 . 1.203(5)
C1 C2 . 1.464(6)
C1 C10 . 1.521(6)
C2 C3 . 1.392(6)
C2 C7 . 1.393(6)
C3 C4 . 1.359(7)
C4 C5 . 1.376(7)
C5 C6 . 1.378(7)
C6 C7 . 1.395(6)
C7 C8 . 1.481(6)
C8 C9 . 1.427(5)
C9 C11 . 1.381(5)
C9 C10 . 1.479(6)
C11 C12 . 1.415(6)
C11 C18 . 1.496(5)
C12 C17 . 1.412(6)
C12 C13 . 1.415(5)
C13 C14 . 1.410(5)
C14 C15 . 1.358(6)
C15 C16 . 1.396(6)
C16 C17 . 1.349(6)
C18 C19 . 1.377(4)
C18 C19 4_565 1.377(4)
C19 C20 . 1.394(5)
C20 C21 . 1.362(4)
C21 C20 4_565 1.362(4)
